data_7204690
loop_
_publ_author_name
'Chandrasekhar, Vadapalli'
'Krishnan, Venkatasubbaiah'
'Thangavelu Senthil Andavan, Gurusamy'
'Steiner, Alexander'
'Zacchini, Stefano'

_publ_section_title
;
 Cyclophosphazene supramolecular assemblies: N?H?N and C?H?N mediated
 supramolecular networks in the crystal structures of N3P3[N(Me)NH2]6
 and spiro-N3P3[O2C12H8][N(Me)NH2]4
;
_journal_issue 42
_journal_name_full CrystEngComm
_journal_page_first 245
_journal_paper_doi 10.1039/b305694e
_journal_volume 5
_journal_year 2003
_chemical_formula_sum 'C6 H30 N15 P3'
_chemical_formula_weight 405.36
_space_group_IT_number 14
_symmetry_cell_setting monoclinic
_symmetry_space_group_name_Hall '-P 2yn'
_symmetry_space_group_name_H-M 'P 1 21/n 1'
_atom_sites_solution_hydrogens geom
_atom_sites_solution_primary direct
_atom_sites_solution_secondary difmap
_audit_creation_method SHELXL-97
_cell_angle_alpha 90.00
_cell_angle_beta 93.970(3)
_cell_angle_gamma 90.00
_cell_formula_units_Z 4
_cell_length_a 8.6181(16)
_cell_length_b 15.486(3)
_cell_length_c 13.996(3)
_cell_measurement_temperature 100(2)
_cell_volume 1863.4(6)
_computing_structure_refinement 'SHELXL-97 (Sheldrick, 1997)'
_computing_structure_solution 'SHELXS-97 (Sheldrick, 1990)'
_diffrn_ambient_temperature 100(2)
_diffrn_measured_fraction_theta_full 0.907
_diffrn_measured_fraction_theta_max 0.907
_diffrn_measurement_device_type Bruker_APEX_CCD
_diffrn_measurement_method 'omega-rotation 0.3deg'
_diffrn_radiation_monochromator graphite
_diffrn_radiation_source 'fine-focus sealed tube'
_diffrn_radiation_type MoK\a
_diffrn_radiation_wavelength 0.71073
_diffrn_reflns_av_R_equivalents 0.0178
_diffrn_reflns_av_sigmaI/netI 0.0157
_diffrn_reflns_limit_h_max 7
_diffrn_reflns_limit_h_min -11
_diffrn_reflns_limit_k_max 20
_diffrn_reflns_limit_k_min -20
_diffrn_reflns_limit_l_max 15
_diffrn_reflns_limit_l_min -17
_diffrn_reflns_number 11111
_diffrn_reflns_theta_full 28.19
_diffrn_reflns_theta_max 28.19
_diffrn_reflns_theta_min 1.96
_exptl_absorpt_coefficient_mu 0.346
_exptl_absorpt_correction_T_max 1.000
_exptl_absorpt_correction_T_min 0.776
_exptl_absorpt_correction_type semi-empirical
_exptl_absorpt_process_details SADABS
_exptl_crystal_colour colourless
_exptl_crystal_density_diffrn 1.445
_exptl_crystal_density_method 'not measured'
_exptl_crystal_description prism
_exptl_crystal_F_000 864
_exptl_crystal_size_max 0.5
_exptl_crystal_size_mid 0.5
_exptl_crystal_size_min 0.4
_refine_diff_density_max 0.572
_refine_diff_density_min -0.405
_refine_diff_density_rms 0.063
_refine_ls_extinction_method none
_refine_ls_goodness_of_fit_ref 1.063
_refine_ls_hydrogen_treatment mixed
_refine_ls_matrix_type full
_refine_ls_number_parameters 337
_refine_ls_number_reflns 4173
_refine_ls_number_restraints 0
_refine_ls_restrained_S_all 1.063
_refine_ls_R_factor_all 0.0312
_refine_ls_R_factor_gt 0.0293
_refine_ls_shift/su_max 0.002
_refine_ls_shift/su_mean 0.000
_refine_ls_structure_factor_coef Fsqd
_refine_ls_weighting_details 'calc w=1/[\s^2^(Fo^2^)+(0.0482P)^2^+0.8176P] where P=(Fo^2^+2Fc^2^)/3'
_refine_ls_weighting_scheme calc
_refine_ls_wR_factor_gt 0.0798
_refine_ls_wR_factor_ref 0.0810
_reflns_number_gt 3938
_reflns_number_total 4173
_reflns_threshold_expression >2sigma(I)
_cod_data_source_file b305694e.txt
_cod_data_source_block Compound_1
_cod_original_sg_symbol_H-M P2(1)/n
_cod_database_code 7204690

loop_
_symmetry_equiv_pos_as_xyz
'x, y, z'
'-x+1/2, y+1/2, -z+1/2'
'-x, -y, -z'
'x-1/2, -y-1/2, z-1/2'

loop_
_atom_site_label
_atom_site_type_symbol
_atom_site_fract_x
_atom_site_fract_y
_atom_site_fract_z
_atom_site_U_iso_or_equiv
_atom_site_adp_type
_atom_site_occupancy
_atom_site_symmetry_multiplicity
_atom_site_calc_flag
_atom_site_refinement_flags
_atom_site_disorder_assembly
_atom_site_disorder_group
P1 P 0.51784(4) 0.22455(2) 1.00123(2) 0.01147(9) Uani 1 1 d . . .
P2 P 0.25790(4) 0.28239(2) 1.09183(2) 0.01126(9) Uani 1 1 d . . .
P3 P 0.23703(4) 0.25602(2) 0.89336(2) 0.01160(9) Uani 1 1 d . . .
N1 N 0.43471(12) 0.25035(7) 1.09590(8) 0.0136(2) Uani 1 1 d . . .
N2 N 0.15669(12) 0.27378(7) 0.99130(8) 0.0141(2) Uani 1 1 d . . .
N3 N 0.42107(12) 0.24040(7) 0.90060(8) 0.0140(2) Uani 1 1 d . . .
N4 N 0.57018(13) 0.12127(7) 1.00718(8) 0.0162(2) Uani 1 1 d . . .
N5 N 0.66841(16) 0.09629(8) 1.09008(9) 0.0231(3) Uani 1 1 d . . .
H5A H 0.612(2) 0.0998(12) 1.1417(15) 0.029(5) Uiso 1 1 d . . .
H5B H 0.750(2) 0.1341(14) 1.0969(14) 0.035(5) Uiso 1 1 d . . .
N6 N 0.68531(13) 0.28114(7) 1.00766(8) 0.0161(2) Uani 1 1 d . . .
N7 N 0.78730(14) 0.24889(9) 0.93859(10) 0.0225(3) Uani 1 1 d . . .
H7A H 0.768(2) 0.2781(12) 0.8845(14) 0.023(4) Uiso 1 1 d . . .
H7B H 0.881(3) 0.2610(13) 0.9625(16) 0.040(6) Uiso 1 1 d . . .
N8 N 0.17770(13) 0.22633(7) 1.17913(8) 0.0148(2) Uani 1 1 d . . .
N9 N 0.02484(14) 0.26049(8) 1.19231(9) 0.0189(2) Uani 1 1 d . . .
H9A H -0.040(2) 0.2309(12) 1.1560(14) 0.024(5) Uiso 1 1 d . . .
H9B H 0.008(2) 0.2497(12) 1.2522(16) 0.031(5) Uiso 1 1 d . . .
N10 N 0.25415(12) 0.38582(7) 1.12435(8) 0.0146(2) Uani 1 1 d . . .
N11 N 0.33614(15) 0.40814(8) 1.21412(9) 0.0207(2) Uani 1 1 d . . .
H11A H 0.435(2) 0.3952(11) 1.2093(13) 0.021(4) Uiso 1 1 d . . .
H11B H 0.302(2) 0.3750(13) 1.2598(14) 0.027(5) Uiso 1 1 d . . .
N12 N 0.13577(12) 0.17532(7) 0.83828(8) 0.0142(2) Uani 1 1 d . . .
N13 N 0.19129(14) 0.14898(8) 0.74741(8) 0.0183(2) Uani 1 1 d . . .
H13A H 0.297(3) 0.1421(13) 0.7534(14) 0.034(5) Uiso 1 1 d . . .
H13B H 0.172(2) 0.1924(13) 0.7064(13) 0.024(4) Uiso 1 1 d . . .
N14 N 0.20633(12) 0.33580(7) 0.81211(8) 0.0146(2) Uani 1 1 d . . .
N15 N 0.04483(13) 0.35823(8) 0.79016(9) 0.0184(2) Uani 1 1 d . . .
H15A H 0.000(2) 0.3661(12) 0.8446(14) 0.028(5) Uiso 1 1 d . . .
H15B H -0.002(2) 0.3139(12) 0.7604(13) 0.024(4) Uiso 1 1 d . . .
C1 C 0.60833(18) 0.07119(9) 0.92310(11) 0.0216(3) Uani 1 1 d . . .
H1A H 0.717(2) 0.0789(13) 0.9125(14) 0.032(5) Uiso 1 1 d . . .
H1B H 0.547(2) 0.0906(11) 0.8707(13) 0.022(4) Uiso 1 1 d . . .
H1C H 0.582(2) 0.0118(13) 0.9339(13) 0.026(5) Uiso 1 1 d . . .
C2 C 0.67360(17) 0.37551(9) 1.01103(11) 0.0213(3) Uani 1 1 d . . .
H2A H 0.772(3) 0.3981(13) 1.0358(15) 0.039(5) Uiso 1 1 d . . .
H2B H 0.593(2) 0.3915(12) 1.0506(13) 0.025(4) Uiso 1 1 d . . .
H2C H 0.644(2) 0.3999(12) 0.9457(14) 0.028(5) Uiso 1 1 d . . .
C3 C 0.18421(17) 0.13149(9) 1.17653(11) 0.0203(3) Uani 1 1 d . . .
H3A H 0.167(2) 0.1091(12) 1.2378(14) 0.027(5) Uiso 1 1 d . . .
H3B H 0.285(2) 0.1130(11) 1.1590(12) 0.019(4) Uiso 1 1 d . . .
H3C H 0.107(2) 0.1081(12) 1.1279(14) 0.032(5) Uiso 1 1 d . . .
C4 C 0.11669(16) 0.44043(9) 1.10614(11) 0.0200(3) Uani 1 1 d . . .
H4A H 0.040(2) 0.4360(12) 1.1570(14) 0.029(5) Uiso 1 1 d . . .
H4B H 0.069(3) 0.4236(14) 1.0455(16) 0.039(5) Uiso 1 1 d . . .
H4C H 0.149(2) 0.5027(13) 1.1024(14) 0.033(5) Uiso 1 1 d . . .
C5 C 0.10812(17) 0.09844(9) 0.89710(10) 0.0201(3) Uani 1 1 d . . .
H5D H 0.046(2) 0.0595(12) 0.8575(13) 0.027(5) Uiso 1 1 d . . .
H5E H 0.056(2) 0.1172(12) 0.9537(13) 0.024(4) Uiso 1 1 d . . .
H5F H 0.202(2) 0.0651(13) 0.9138(14) 0.031(5) Uiso 1 1 d . . .
C6 C 0.29705(17) 0.41525(9) 0.82993(11) 0.0211(3) Uani 1 1 d . . .
H6A H 0.276(2) 0.4533(13) 0.7789(14) 0.032(5) Uiso 1 1 d . . .
H6B H 0.404(2) 0.4023(12) 0.8367(14) 0.028(5) Uiso 1 1 d . . .
H6C H 0.269(2) 0.4447(12) 0.8863(14) 0.029(5) Uiso 1 1 d . . .

loop_
_atom_site_aniso_label
_atom_site_aniso_U_11
_atom_site_aniso_U_22
_atom_site_aniso_U_33
_atom_site_aniso_U_23
_atom_site_aniso_U_13
_atom_site_aniso_U_12
P1 0.00654(15) 0.01439(16) 0.01373(16) -0.00016(11) 0.00244(11) -0.00041(10)
P2 0.00737(16) 0.01417(16) 0.01253(16) -0.00060(11) 0.00271(11) -0.00027(10)
P3 0.00738(16) 0.01507(16) 0.01252(16) -0.00049(11) 0.00188(11) -0.00028(11)
N1 0.0085(5) 0.0185(5) 0.0140(5) -0.0004(4) 0.0017(4) 0.0009(4)
N2 0.0080(5) 0.0210(5) 0.0135(5) -0.0016(4) 0.0023(4) 0.0003(4)
N3 0.0082(5) 0.0210(5) 0.0132(5) 0.0000(4) 0.0024(4) 0.0002(4)
N4 0.0153(5) 0.0157(5) 0.0177(5) -0.0001(4) 0.0024(4) 0.0029(4)
N5 0.0217(6) 0.0241(6) 0.0231(6) 0.0020(5) -0.0021(5) 0.0065(5)
N6 0.0092(5) 0.0187(6) 0.0208(6) -0.0010(4) 0.0037(4) -0.0021(4)
N7 0.0099(6) 0.0300(7) 0.0286(7) -0.0002(5) 0.0086(5) -0.0017(5)
N8 0.0111(5) 0.0174(5) 0.0165(5) 0.0015(4) 0.0054(4) 0.0001(4)
N9 0.0103(5) 0.0277(6) 0.0195(6) 0.0007(5) 0.0073(4) 0.0004(5)
N10 0.0111(5) 0.0149(5) 0.0178(5) -0.0018(4) 0.0003(4) 0.0017(4)
N11 0.0168(6) 0.0237(6) 0.0213(6) -0.0077(5) -0.0016(5) 0.0014(5)
N12 0.0126(5) 0.0158(5) 0.0145(5) -0.0019(4) 0.0024(4) -0.0012(4)
N13 0.0180(6) 0.0210(6) 0.0161(5) -0.0035(5) 0.0033(4) 0.0000(4)
N14 0.0104(5) 0.0158(5) 0.0175(5) 0.0015(4) 0.0006(4) 0.0001(4)
N15 0.0117(5) 0.0205(6) 0.0228(6) 0.0003(5) -0.0002(4) 0.0026(4)
C1 0.0232(7) 0.0192(7) 0.0232(7) -0.0026(5) 0.0069(6) 0.0023(5)
C2 0.0183(7) 0.0202(7) 0.0254(7) 0.0008(5) 0.0018(6) -0.0059(5)
C3 0.0203(7) 0.0172(6) 0.0238(7) 0.0017(5) 0.0046(5) -0.0024(5)
C4 0.0142(6) 0.0181(6) 0.0278(7) 0.0004(5) 0.0019(5) 0.0039(5)
C5 0.0206(7) 0.0178(6) 0.0215(7) 0.0023(5) -0.0004(5) -0.0028(5)
C6 0.0195(7) 0.0180(6) 0.0256(7) 0.0017(5) -0.0005(5) -0.0048(5)

loop_
_atom_type_symbol
_atom_type_description
_atom_type_scat_dispersion_real
_atom_type_scat_dispersion_imag
_atom_type_scat_source
C C 0.0033 0.0016 'International Tables Vol C Tables 4.2.6.8 and 6.1.1.4'
H H 0.0000 0.0000 'International Tables Vol C Tables 4.2.6.8 and 6.1.1.4'
N N 0.0061 0.0033 'International Tables Vol C Tables 4.2.6.8 and 6.1.1.4'
P P 0.1023 0.0942 'International Tables Vol C Tables 4.2.6.8 and 6.1.1.4'

loop_
_geom_angle_atom_site_label_1
_geom_angle_atom_site_label_2
_geom_angle_atom_site_label_3
_geom_angle
_geom_angle_site_symmetry_1
_geom_angle_site_symmetry_3
_geom_angle_publ_flag
N1 P1 N3 116.95(6) . . ?
N1 P1 N4 109.53(6) . . ?
N3 P1 N4 108.28(6) . . ?
N1 P1 N6 104.88(6) . . ?
N3 P1 N6 110.99(6) . . ?
N4 P1 N6 105.62(6) . . ?
N1 P2 N2 117.57(6) . . ?
N1 P2 N10 108.96(6) . . ?
N2 P2 N10 107.40(6) . . ?
N1 P2 N8 104.58(6) . . ?
N2 P2 N8 111.50(6) . . ?
N10 P2 N8 106.29(6) . . ?
N3 P3 N2 117.19(6) . . ?
N3 P3 N12 113.42(6) . . ?
N2 P3 N12 106.19(6) . . ?
N3 P3 N14 105.17(6) . . ?
N2 P3 N14 113.21(6) . . ?
N12 P3 N14 100.54(6) . . ?
P2 N1 P1 121.87(7) . . ?
P3 N2 P2 121.49(7) . . ?
P3 N3 P1 122.07(7) . . ?
N5 N4 C1 110.64(11) . . ?
N5 N4 P1 116.16(9) . . ?
C1 N4 P1 122.96(9) . . ?
N4 N5 H5A 108.2(13) . . ?
N4 N5 H5B 108.4(13) . . ?
H5A N5 H5B 109.3(18) . . ?
N7 N6 C2 114.45(11) . . ?
N7 N6 P1 110.12(9) . . ?
C2 N6 P1 117.35(9) . . ?
N6 N7 H7A 107.8(12) . . ?
N6 N7 H7B 105.1(14) . . ?
H7A N7 H7B 109.4(19) . . ?
N9 N8 C3 113.96(11) . . ?
N9 N8 P2 109.12(8) . . ?
C3 N8 P2 118.57(9) . . ?
N8 N9 H9A 106.9(13) . . ?
N8 N9 H9B 105.6(13) . . ?
H9A N9 H9B 108.5(18) . . ?
N11 N10 C4 110.83(10) . . ?
N11 N10 P2 116.83(9) . . ?
C4 N10 P2 122.60(9) . . ?
N10 N11 H11A 107.2(12) . . ?
N10 N11 H11B 108.8(13) . . ?
H11A N11 H11B 107.2(17) . . ?
N13 N12 C5 109.79(10) . . ?
N13 N12 P3 114.81(8) . . ?
C5 N12 P3 116.27(9) . . ?
N12 N13 H13A 109.8(13) . . ?
N12 N13 H13B 107.1(12) . . ?
H13A N13 H13B 106.8(17) . . ?
N15 N14 C6 109.12(10) . . ?
N15 N14 P3 114.99(8) . . ?
C6 N14 P3 116.21(9) . . ?
N14 N15 H15A 108.9(13) . . ?
N14 N15 H15B 108.3(12) . . ?
H15A N15 H15B 107.3(17) . . ?
N4 C1 H1A 109.4(12) . . ?
N4 C1 H1B 108.5(11) . . ?
H1A C1 H1B 110.3(16) . . ?
N4 C1 H1C 108.1(11) . . ?
H1A C1 H1C 112.6(16) . . ?
H1B C1 H1C 107.8(15) . . ?
N6 C2 H2A 108.2(12) . . ?
N6 C2 H2B 109.4(11) . . ?
H2A C2 H2B 111.1(17) . . ?
N6 C2 H2C 111.0(11) . . ?
H2A C2 H2C 110.7(17) . . ?
H2B C2 H2C 106.4(15) . . ?
N8 C3 H3A 109.6(12) . . ?
N8 C3 H3B 109.8(10) . . ?
H3A C3 H3B 108.9(15) . . ?
N8 C3 H3C 111.1(11) . . ?
H3A C3 H3C 110.5(16) . . ?
H3B C3 H3C 107.0(15) . . ?
N10 C4 H4A 113.5(11) . . ?
N10 C4 H4B 107.0(13) . . ?
H4A C4 H4B 110.4(17) . . ?
N10 C4 H4C 109.8(11) . . ?
H4A C4 H4C 107.5(15) . . ?
H4B C4 H4C 108.6(17) . . ?
N12 C5 H5D 106.9(11) . . ?
N12 C5 H5E 108.2(11) . . ?
H5D C5 H5E 112.9(16) . . ?
N12 C5 H5F 113.3(12) . . ?
H5D C5 H5F 103.1(16) . . ?
H5E C5 H5F 112.4(15) . . ?
N14 C6 H6A 109.0(12) . . ?
N14 C6 H6B 110.1(12) . . ?
H6A C6 H6B 110.4(17) . . ?
N14 C6 H6C 112.0(11) . . ?
H6A C6 H6C 106.4(16) . . ?
H6B C6 H6C 108.9(16) . . ?

loop_
_geom_bond_atom_site_label_1
_geom_bond_atom_site_label_2
_geom_bond_distance
_geom_bond_site_symmetry_2
_geom_bond_publ_flag
P1 N1 1.6000(11) . ?
P1 N3 1.6053(12) . ?
P1 N4 1.6623(12) . ?
P1 N6 1.6856(12) . ?
P2 N1 1.5997(11) . ?
P2 N2 1.6088(12) . ?
P2 N10 1.6660(12) . ?
P2 N8 1.6857(11) . ?
P3 N3 1.6006(11) . ?
P3 N2 1.6017(11) . ?
P3 N12 1.6807(11) . ?
P3 N14 1.6876(11) . ?
N4 N5 1.4410(16) . ?
N4 C1 1.4656(17) . ?
N5 H5A 0.90(2) . ?
N5 H5B 0.91(2) . ?
N6 N7 1.4402(16) . ?
N6 C2 1.4658(18) . ?
N7 H7A 0.89(2) . ?
N7 H7B 0.87(2) . ?
N8 N9 1.4432(15) . ?
N8 C3 1.4702(17) . ?
N9 H9A 0.86(2) . ?
N9 H9B 0.88(2) . ?
N10 N11 1.4403(16) . ?
N10 C4 1.4635(17) . ?
N11 H11A 0.881(19) . ?
N11 H11B 0.89(2) . ?
N12 N13 1.4481(15) . ?
N12 C5 1.4762(17) . ?
N13 H13A 0.91(2) . ?
N13 H13B 0.89(2) . ?
N14 N15 1.4468(15) . ?
N14 C6 1.4697(17) . ?
N15 H15A 0.89(2) . ?
N15 H15B 0.885(19) . ?
C1 H1A 0.97(2) . ?
C1 H1B 0.924(19) . ?
C1 H1C 0.962(19) . ?
C2 H2A 0.96(2) . ?
C2 H2B 0.951(19) . ?
C2 H2C 1.01(2) . ?
C3 H3A 0.946(19) . ?
C3 H3B 0.964(18) . ?
C3 H3C 0.99(2) . ?
C4 H4A 1.00(2) . ?
C4 H4B 0.95(2) . ?
C4 H4C 1.01(2) . ?
C5 H5D 0.96(2) . ?
C5 H5E 0.980(19) . ?
C5 H5F 0.98(2) . ?
C6 H6A 0.93(2) . ?
C6 H6B 0.94(2) . ?
C6 H6C 0.96(2) . ?

loop_
_geom_hbond_atom_site_label_D
_geom_hbond_atom_site_label_H
_geom_hbond_atom_site_label_A
_geom_hbond_distance_DH
_geom_hbond_distance_HA
_geom_hbond_distance_DA
_geom_hbond_angle_DHA
_geom_hbond_site_symmetry_A
N5 H5A N15 0.90(2) 2.29(2) 3.1442(19) 158.6(17) 4_666
N7 H7B N2 0.87(2) 2.39(2) 3.2407(18) 164.8(19) 1_655
N9 H9B N3 0.88(2) 2.26(2) 3.1081(17) 162.5(17) 4_566
N11 H11A N13 0.881(19) 2.340(19) 3.1890(18) 161.9(16) 4_666
N15 H15B N1 0.885(19) 2.533(19) 3.2808(17) 142.6(15) 4_565

loop_
_cod_related_entry_id
_cod_related_entry_database
_cod_related_entry_code
1 ChemSpider 21149547
